data_4025579
loop_
_publ_author_name
'Anthony W. Hill'
'Mark R. J. Elsegood'
'Marc C. Kimber'

_publ_section_title
;
 An Intermolecular Hydroamination of Allenamides with Arylamines Catalyzed
 by Cationic Au(I) Salts
;
_journal_name_full 'Journal of Organic Chemistry'
_journal_page_first 5406
_journal_page_last 5409
_journal_paper_doi 10.1021/jo101035n
_journal_volume 75
_journal_year 2010
_chemical_formula_moiety 'C12 H14 N2 O2'
_chemical_formula_sum 'C12 H14 N2 O2'
_chemical_formula_weight 218.25
_chemical_name_systematic
;
 ?
;
_space_group_IT_number 15
_symmetry_cell_setting monoclinic
_symmetry_space_group_name_Hall '-I 2ya'
_symmetry_space_group_name_H-M 'I 1 2/a 1'
_atom_sites_solution_hydrogens 'geom except NH coords freely refined'
_atom_sites_solution_primary direct
_atom_sites_solution_secondary 'all non-H atoms found by direct methods'
_audit_creation_method SHELXL-97
_cell_angle_alpha 90.00
_cell_angle_beta 99.848(2)
_cell_angle_gamma 90.00
_cell_formula_units_Z 8
_cell_length_a 16.015(3)
_cell_length_b 5.4583(9)
_cell_length_c 25.143(5)
_cell_measurement_reflns_used 2843
_cell_measurement_temperature 150(2)
_cell_measurement_theta_max 30.34
_cell_measurement_theta_min 2.58
_cell_volume 2165.5(7)
_computing_cell_refinement 'Bruker SAINT'
_computing_data_collection 'Bruker APEX 2'
_computing_data_reduction 'Bruker SAINT'
_computing_molecular_graphics 'Bruker SHELXTL'
_computing_publication_material 'Bruker SHELXTL and local programs'
_computing_structure_refinement 'SHELXL-97 (Sheldrick, 2008)'
_computing_structure_solution 'SHELXS-97 (Sheldrick, 2008)'
_diffrn_ambient_temperature 150(2)
_diffrn_measured_fraction_theta_full 0.988
_diffrn_measured_fraction_theta_max 0.988
_diffrn_measurement_device_type 'Bruker APEX 2 CCD diffractometer'
_diffrn_measurement_method '\w rotation with narrow frames'
_diffrn_radiation_monochromator graphite
_diffrn_radiation_source 'fine-focus sealed tube'
_diffrn_radiation_type MoK\a
_diffrn_radiation_wavelength 0.71073
_diffrn_reflns_av_R_equivalents 0.0277
_diffrn_reflns_av_sigmaI/netI 0.0268
_diffrn_reflns_limit_h_max 22
_diffrn_reflns_limit_h_min -22
_diffrn_reflns_limit_k_max 7
_diffrn_reflns_limit_k_min -7
_diffrn_reflns_limit_l_max 35
_diffrn_reflns_limit_l_min -35
_diffrn_reflns_number 12077
_diffrn_reflns_theta_full 30.57
_diffrn_reflns_theta_max 30.57
_diffrn_reflns_theta_min 1.64
_diffrn_standards_decay_% 0
_diffrn_standards_number 0
_exptl_absorpt_coefficient_mu 0.093
_exptl_absorpt_correction_T_max 0.997
_exptl_absorpt_correction_T_min 0.944
_exptl_absorpt_correction_type multi-scan
_exptl_absorpt_process_details 'SADABS v2008/1, Sheldrick, G.M., (2008)'
_exptl_crystal_colour 'pale yellow'
_exptl_crystal_density_diffrn 1.339
_exptl_crystal_density_method 'not measured'
_exptl_crystal_description plate
_exptl_crystal_F_000 928
_exptl_crystal_size_max 0.63
_exptl_crystal_size_mid 0.34
_exptl_crystal_size_min 0.03
_refine_diff_density_max 0.341
_refine_diff_density_min -0.175
_refine_diff_density_rms 0.044
_refine_ls_extinction_method none
_refine_ls_goodness_of_fit_ref 1.046
_refine_ls_hydrogen_treatment mixed
_refine_ls_matrix_type full
_refine_ls_number_parameters 148
_refine_ls_number_reflns 3283
_refine_ls_number_restraints 0
_refine_ls_restrained_S_all 1.046
_refine_ls_R_factor_all 0.0596
_refine_ls_R_factor_gt 0.0428
_refine_ls_shift/su_max 0.001
_refine_ls_shift/su_mean 0.000
_refine_ls_structure_factor_coef Fsqd
_refine_ls_weighting_details 'calc w=1/[\s^2^(Fo^2^)+(0.0600P)^2^+0.7409P] where P=(Fo^2^+2Fc^2^)/3'
_refine_ls_weighting_scheme calc
_refine_ls_wR_factor_gt 0.1109
_refine_ls_wR_factor_ref 0.1211
_reflns_number_gt 2494
_reflns_number_total 3283
_reflns_threshold_expression I>2\s(I)
_cod_data_source_file jo101035n_si_002.cif
_cod_data_source_block 9a
_cod_database_code 4025579

loop_
_symmetry_equiv_pos_as_xyz
'x, y, z'
'-x+1/2, y, -z'
'x+1/2, y+1/2, z+1/2'
'-x+1, y+1/2, -z+1/2'
'-x, -y, -z'
'x-1/2, -y, z'
'-x+1/2, -y+1/2, -z+1/2'
'x, -y+1/2, z+1/2'

loop_
_atom_site_label
_atom_site_type_symbol
_atom_site_fract_x
_atom_site_fract_y
_atom_site_fract_z
_atom_site_U_iso_or_equiv
_atom_site_adp_type
_atom_site_occupancy
_atom_site_symmetry_multiplicity
_atom_site_calc_flag
_atom_site_refinement_flags
_atom_site_disorder_assembly
_atom_site_disorder_group
N1 N 0.27363(6) 0.15576(17) 0.41686(4) 0.0244(2) Uani 1 1 d . . .
C1 C 0.20898(7) -0.0002(2) 0.39847(4) 0.0251(2) Uani 1 1 d . . .
O1 O 0.18775(5) -0.18151(16) 0.42059(4) 0.0326(2) Uani 1 1 d . . .
O2 O 0.16911(5) 0.07426(17) 0.34944(3) 0.0333(2) Uani 1 1 d . . .
C2 C 0.20550(8) 0.3018(2) 0.33488(5) 0.0324(3) Uani 1 1 d . . .
H2A H 0.1640 0.4369 0.3335 0.039 Uiso 1 1 calc R . .
H2B H 0.2230 0.2874 0.2991 0.039 Uiso 1 1 calc R . .
C3 C 0.28232(7) 0.3496(2) 0.37873(4) 0.0270(2) Uani 1 1 d . . .
H3A H 0.3360 0.3347 0.3645 0.032 Uiso 1 1 calc R . .
H3B H 0.2795 0.5135 0.3952 0.032 Uiso 1 1 calc R . .
C4 C 0.32897(6) 0.1216(2) 0.46548(4) 0.0233(2) Uani 1 1 d . . .
H4 H 0.3221 -0.0210 0.4860 0.028 Uiso 1 1 calc R . .
C5 C 0.39069(7) 0.2766(2) 0.48493(4) 0.0255(2) Uani 1 1 d . . .
H5 H 0.3959 0.4259 0.4664 0.031 Uiso 1 1 calc R . .
C6 C 0.45212(7) 0.2215(2) 0.53535(4) 0.0247(2) Uani 1 1 d . . .
H6A H 0.4372 0.0622 0.5501 0.030 Uiso 1 1 calc R . .
H6B H 0.5098 0.2068 0.5264 0.030 Uiso 1 1 calc R . .
N2 N 0.45232(6) 0.4093(2) 0.57611(4) 0.0297(2) Uani 1 1 d . . .
H2 H 0.4104(9) 0.510(3) 0.5731(6) 0.036 Uiso 1 1 d . . .
C7 C 0.50571(7) 0.3922(2) 0.62537(4) 0.0224(2) Uani 1 1 d . . .
C8 C 0.56430(7) 0.2002(2) 0.63670(4) 0.0252(2) Uani 1 1 d . . .
H8 H 0.5669 0.0762 0.6105 0.030 Uiso 1 1 calc R . .
C9 C 0.61867(7) 0.1909(2) 0.68620(5) 0.0280(2) Uani 1 1 d . . .
H9 H 0.6585 0.0610 0.6932 0.034 Uiso 1 1 calc R . .
C10 C 0.61577(7) 0.3672(2) 0.72534(5) 0.0286(2) Uani 1 1 d . . .
H10 H 0.6532 0.3593 0.7590 0.034 Uiso 1 1 calc R . .
C11 C 0.55702(7) 0.5564(2) 0.71459(5) 0.0271(2) Uani 1 1 d . . .
H11 H 0.5538 0.6771 0.7414 0.033 Uiso 1 1 calc R . .
C12 C 0.50318(7) 0.5709(2) 0.66535(4) 0.0247(2) Uani 1 1 d . . .
H12 H 0.4641 0.7029 0.6585 0.030 Uiso 1 1 calc R . .

loop_
_atom_site_aniso_label
_atom_site_aniso_U_11
_atom_site_aniso_U_22
_atom_site_aniso_U_33
_atom_site_aniso_U_23
_atom_site_aniso_U_13
_atom_site_aniso_U_12
N1 0.0215(4) 0.0296(5) 0.0210(4) -0.0021(4) 0.0003(3) -0.0038(3)
C1 0.0206(5) 0.0313(6) 0.0229(5) -0.0093(4) 0.0023(4) -0.0005(4)
O1 0.0305(4) 0.0323(5) 0.0349(5) -0.0072(4) 0.0058(3) -0.0092(3)
O2 0.0293(4) 0.0420(5) 0.0256(4) -0.0065(4) -0.0034(3) -0.0027(4)
C2 0.0292(6) 0.0410(7) 0.0251(6) 0.0007(5) -0.0002(5) 0.0046(5)
C3 0.0286(5) 0.0279(6) 0.0233(5) -0.0004(4) 0.0007(4) 0.0002(4)
C4 0.0211(5) 0.0289(5) 0.0196(5) -0.0016(4) 0.0026(4) -0.0010(4)
C5 0.0245(5) 0.0294(6) 0.0216(5) -0.0009(4) 0.0015(4) -0.0030(4)
C6 0.0219(5) 0.0287(5) 0.0223(5) -0.0044(4) 0.0005(4) -0.0018(4)
N2 0.0276(5) 0.0334(5) 0.0250(5) -0.0079(4) -0.0040(4) 0.0076(4)
C7 0.0204(5) 0.0242(5) 0.0219(5) -0.0018(4) 0.0022(4) -0.0024(4)
C8 0.0267(5) 0.0236(5) 0.0243(5) -0.0047(4) 0.0016(4) 0.0009(4)
C9 0.0289(6) 0.0261(5) 0.0271(6) 0.0005(4) 0.0000(4) 0.0024(4)
C10 0.0308(6) 0.0320(6) 0.0212(5) -0.0013(4) -0.0008(4) -0.0027(4)
C11 0.0289(6) 0.0286(6) 0.0243(5) -0.0076(4) 0.0055(4) -0.0035(4)
C12 0.0228(5) 0.0238(5) 0.0277(6) -0.0043(4) 0.0046(4) -0.0006(4)

loop_
_atom_type_symbol
_atom_type_description
_atom_type_scat_dispersion_real
_atom_type_scat_dispersion_imag
_atom_type_scat_source
C C 0.0033 0.0016 'International Tables Vol C Tables 4.2.6.8 and 6.1.1.4'
H H 0.0000 0.0000 'International Tables Vol C Tables 4.2.6.8 and 6.1.1.4'
N N 0.0061 0.0033 'International Tables Vol C Tables 4.2.6.8 and 6.1.1.4'
O O 0.0106 0.0060 'International Tables Vol C Tables 4.2.6.8 and 6.1.1.4'

loop_
_geom_angle_atom_site_label_1
_geom_angle_atom_site_label_2
_geom_angle_atom_site_label_3
_geom_angle
_geom_angle_site_symmetry_1
_geom_angle_site_symmetry_3
_geom_angle_publ_flag
C1 N1 C4 123.21(10) . . ?
C1 N1 C3 112.70(9) . . ?
C4 N1 C3 123.95(9) . . ?
O1 C1 O2 122.60(10) . . ?
O1 C1 N1 127.78(11) . . ?
O2 C1 N1 109.62(10) . . ?
C1 O2 C2 109.98(9) . . ?
O2 C2 C3 105.90(9) . . ?
N1 C3 C2 101.29(9) . . ?
C5 C4 N1 123.97(11) . . ?
C4 C5 C6 121.58(11) . . ?
N2 C6 C5 112.25(10) . . ?
C7 N2 C6 120.79(10) . . ?
N2 C7 C8 121.49(10) . . ?
N2 C7 C12 120.28(10) . . ?
C8 C7 C12 118.23(10) . . ?
C9 C8 C7 120.21(10) . . ?
C10 C9 C8 121.25(11) . . ?
C9 C10 C11 118.80(10) . . ?
C12 C11 C10 120.86(10) . . ?
C11 C12 C7 120.64(10) . . ?

loop_
_geom_bond_atom_site_label_1
_geom_bond_atom_site_label_2
_geom_bond_distance
_geom_bond_site_symmetry_2
_geom_bond_publ_flag
N1 C1 1.3589(14) . ?
N1 C4 1.3942(14) . ?
N1 C3 1.4505(15) . ?
C1 O1 1.2119(15) . ?
C1 O2 1.3504(14) . ?
O2 C2 1.4454(16) . ?
C2 C3 1.5276(16) . ?
C4 C5 1.3291(15) . ?
C5 C6 1.4963(15) . ?
C6 N2 1.4490(14) . ?
N2 C7 1.3826(14) . ?
C7 C8 1.4027(15) . ?
C7 C12 1.4065(15) . ?
C8 C9 1.3925(15) . ?
C9 C10 1.3826(16) . ?
C10 C11 1.3921(17) . ?
C11 C12 1.3846(15) . ?

loop_
_geom_hbond_atom_site_label_D
_geom_hbond_atom_site_label_H
_geom_hbond_atom_site_label_A
_geom_hbond_distance_DH
_geom_hbond_distance_HA
_geom_hbond_distance_DA
_geom_hbond_angle_DHA
_geom_hbond_site_symmetry_A
N2 H2 O1 0.862(15) 2.326(16) 3.1766(14) 169.0(13) 2_566

loop_
_geom_torsion_atom_site_label_1
_geom_torsion_atom_site_label_2
_geom_torsion_atom_site_label_3
_geom_torsion_atom_site_label_4
_geom_torsion
_geom_torsion_site_symmetry_1
_geom_torsion_site_symmetry_2
_geom_torsion_site_symmetry_3
_geom_torsion_site_symmetry_4
_geom_torsion_publ_flag
C4 N1 C1 O1 2.36(18) . . . . ?
C3 N1 C1 O1 178.10(11) . . . . ?
C4 N1 C1 O2 -177.19(9) . . . . ?
C3 N1 C1 O2 -1.44(13) . . . . ?
O1 C1 O2 C2 176.96(10) . . . . ?
N1 C1 O2 C2 -3.46(12) . . . . ?
C1 O2 C2 C3 6.64(12) . . . . ?
C1 N1 C3 C2 5.26(12) . . . . ?
C4 N1 C3 C2 -179.04(10) . . . . ?
O2 C2 C3 N1 -6.87(11) . . . . ?
C1 N1 C4 C5 -177.64(11) . . . . ?
C3 N1 C4 C5 7.09(17) . . . . ?
N1 C4 C5 C6 -175.49(10) . . . . ?
C4 C5 C6 N2 -122.50(12) . . . . ?
C5 C6 N2 C7 -179.28(10) . . . . ?
C6 N2 C7 C8 3.22(17) . . . . ?
C6 N2 C7 C12 -177.69(10) . . . . ?
N2 C7 C8 C9 178.46(11) . . . . ?
C12 C7 C8 C9 -0.65(16) . . . . ?
C7 C8 C9 C10 0.73(18) . . . . ?
C8 C9 C10 C11 0.08(18) . . . . ?
C9 C10 C11 C12 -0.98(17) . . . . ?
C10 C11 C12 C7 1.06(17) . . . . ?
N2 C7 C12 C11 -179.36(10) . . . . ?
C8 C7 C12 C11 -0.23(16) . . . . ?

loop_
_cod_related_entry_id
_cod_related_entry_database
_cod_related_entry_code
1 ChemSpider 30659249
